data_4500946
loop_
_publ_author_name
'Ebenezer, Samuel'
'Muthiah, P. Thomas'
'Butcher, Ray J.'

_publ_section_title
;
 Design of a Series of Isostructural Co-Crystals with Aminopyrimidines:
 Isostructurality through Chloro/Methyl Exchange and Studies on
 Supramolecular Architectures
;
_journal_issue 8
_journal_name_full 'Crystal Growth &amp; Design'
_journal_page_first 3579
_journal_paper_doi 10.1021/cg200539a
_journal_volume 11
_journal_year 2011
_chemical_formula_moiety 'C5 H6 Cl N3, C7 H5 Cl O2'
_chemical_formula_sum 'C12 H11 Cl2 N3 O2'
_chemical_formula_weight 300.14
_chemical_name_systematic
;
 2-amino-4-chloro-6-methylpyrimidine-2-chlorobenzoic acid
;
_space_group_IT_number 14
_symmetry_cell_setting monoclinic
_symmetry_space_group_name_Hall '-P 2ybc'
_symmetry_space_group_name_H-M 'P 1 21/c 1'
_atom_sites_solution_hydrogens geom
_atom_sites_solution_primary direct
_atom_sites_solution_secondary difmap
_audit_creation_method SHELXL-97
_cell_angle_alpha 90.00
_cell_angle_beta 120.610(3)
_cell_angle_gamma 90.00
_cell_formula_units_Z 4
_cell_length_a 7.7594(3)
_cell_length_b 24.3335(7)
_cell_length_c 8.2817(3)
_cell_measurement_reflns_used 2639
_cell_measurement_temperature 293(2)
_cell_measurement_theta_max 26.0
_cell_measurement_theta_min 1.7
_cell_volume 1345.80(9)
_computing_cell_refinement 'SAINT (Bruker, 2008)'
_computing_data_collection 'SMART APEX II (Bruker, 2008)'
_computing_data_reduction 'SAINT (Bruker, 2008)'
_computing_molecular_graphics 'Mercury 2.2 (Macrae et al., 2006)'
_computing_publication_material 'PLATON (Spek, 2003)'
_computing_structure_refinement 'SHELXL-97 (Sheldrick, 2008)'
_computing_structure_solution 'SHELXS-86 (Sheldrick, 2008)'
_diffrn_ambient_temperature 293(2)
_diffrn_measured_fraction_theta_full 0.995
_diffrn_measured_fraction_theta_max 0.995
_diffrn_measurement_device_type 'Bruker SMART APEX II CCD area-detector'
_diffrn_measurement_method '\f and \w scans'
_diffrn_radiation_monochromator graphite
_diffrn_radiation_source 'fine-focus sealed tube'
_diffrn_radiation_type MoK\a
_diffrn_radiation_wavelength 0.71073
_diffrn_reflns_av_R_equivalents 0.0405
_diffrn_reflns_av_sigmaI/netI 0.0415
_diffrn_reflns_limit_h_max 9
_diffrn_reflns_limit_h_min -8
_diffrn_reflns_limit_k_max 29
_diffrn_reflns_limit_k_min -28
_diffrn_reflns_limit_l_max 7
_diffrn_reflns_limit_l_min -10
_diffrn_reflns_number 12788
_diffrn_reflns_theta_full 25.98
_diffrn_reflns_theta_max 25.98
_diffrn_reflns_theta_min 1.67
_exptl_absorpt_coefficient_mu 0.483
_exptl_absorpt_correction_T_max 0.9181
_exptl_absorpt_correction_T_min 0.9096
_exptl_absorpt_correction_type multi-scan
_exptl_absorpt_process_details 'SADABS; (Bruker, 2008)'
_exptl_crystal_colour Colourless
_exptl_crystal_density_diffrn 1.481
_exptl_crystal_density_method 'not measured'
_exptl_crystal_description Plate
_exptl_crystal_F_000 616
_exptl_crystal_size_max 0.20
_exptl_crystal_size_mid 0.18
_exptl_crystal_size_min 0.18
_refine_diff_density_max 0.401
_refine_diff_density_min -0.426
_refine_diff_density_rms 0.056
_refine_ls_extinction_method none
_refine_ls_goodness_of_fit_ref 1.028
_refine_ls_hydrogen_treatment constr
_refine_ls_matrix_type full
_refine_ls_number_parameters 173
_refine_ls_number_reflns 2639
_refine_ls_number_restraints 0
_refine_ls_restrained_S_all 1.028
_refine_ls_R_factor_all 0.0883
_refine_ls_R_factor_gt 0.0509
_refine_ls_shift/su_max 0.001
_refine_ls_shift/su_mean 0.000
_refine_ls_structure_factor_coef Fsqd
_refine_ls_weighting_details 'calc w=1/[\s^2^(Fo^2^)+(0.0741P)^2^+0.8118P] where P=(Fo^2^+2Fc^2^)/3'
_refine_ls_weighting_scheme calc
_refine_ls_wR_factor_gt 0.1333
_refine_ls_wR_factor_ref 0.1535
_reflns_number_gt 1744
_reflns_number_total 2639
_reflns_threshold_expression >2sigma(I)
_cod_data_source_file cg200539a_si_002.cif
_cod_data_source_block CP2CBA
_cod_depositor_comments
;
The following automatic conversions were performed:

'_symmetry_cell_setting' value 'Monoclinic' changed to 'monoclinic'
according to /home/saulius/struct/CIF-dictionaries/cif_core.dic
dictionary named 'cif_core.dic' version 2.4.1 from 2010-06-29.

Automatic conversion script
Id: cif_fix_values 1715 2011-07-08 13:25:40Z adriana 
;
_cod_original_cell_volume 1345.80(8)
_cod_original_sg_symbol_H-M 'P 21/c'
_cod_database_code 4500946

loop_
_symmetry_equiv_pos_as_xyz
'x, y, z'
'-x, y+1/2, -z+1/2'
'-x, -y, -z'
'x, -y-1/2, z-1/2'

loop_
_atom_site_label
_atom_site_type_symbol
_atom_site_fract_x
_atom_site_fract_y
_atom_site_fract_z
_atom_site_U_iso_or_equiv
_atom_site_adp_type
_atom_site_occupancy
_atom_site_symmetry_multiplicity
_atom_site_calc_flag
_atom_site_refinement_flags
Cl1 Cl 1.17115(14) 0.36672(4) 0.85994(14) 0.0613(3) Uani 1 1 d .
N1 N 0.7419(4) 0.49402(10) 0.5002(3) 0.0393(6) Uani 1 1 d .
N2 N 0.8235(5) 0.54022(11) 0.7716(4) 0.0547(8) Uani 1 1 d .
H2A H 0.8897 0.5433 0.8918 0.066 Uiso 1 1 calc R
H2B H 0.7408 0.5656 0.7040 0.066 Uiso 1 1 calc R
N3 N 0.9801(4) 0.45794(10) 0.8030(3) 0.0386(6) Uani 1 1 d .
C2 C 0.8488(5) 0.49632(12) 0.6904(4) 0.0382(7) Uani 1 1 d .
C4 C 1.0033(4) 0.41567(12) 0.7159(4) 0.0391(7) Uani 1 1 d .
C5 C 0.9039(5) 0.40929(13) 0.5248(4) 0.0461(8) Uani 1 1 d .
H5 H 0.9254 0.3789 0.4690 0.055 Uiso 1 1 calc R
C6 C 0.7705(5) 0.45011(13) 0.4196(4) 0.0425(8) Uani 1 1 d .
C7 C 0.6474(5) 0.44715(13) 0.2033(4) 0.0431(8) Uani 1 1 d .
H7A H 0.5228 0.4662 0.1583 0.065 Uiso 1 1 calc R
H7B H 0.6213 0.4094 0.1645 0.065 Uiso 1 1 calc R
H7C H 0.7215 0.4640 0.1525 0.065 Uiso 1 1 calc R
Cl2 Cl 0.70260(15) 0.73830(4) 0.41314(15) 0.0700(4) Uani 1 1 d .
O1 O 0.4995(4) 0.57298(9) 0.2690(3) 0.0552(7) Uani 1 1 d .
H1 H 0.5791 0.5517 0.3488 0.083 Uiso 1 1 d R
O2 O 0.6038(5) 0.62837(10) 0.5125(4) 0.0795(9) Uani 1 1 d .
C8 C 0.5138(5) 0.62082(13) 0.3446(5) 0.0432(8) Uani 1 1 d .
C9 C 0.4053(4) 0.66473(12) 0.2051(4) 0.0372(7) Uani 1 1 d .
C10 C 0.4750(5) 0.71870(13) 0.2258(5) 0.0421(8) Uani 1 1 d .
C11 C 0.3657(6) 0.75766(15) 0.0903(6) 0.0577(10) Uani 1 1 d .
H11 H 0.4137 0.7934 0.1036 0.069 Uiso 1 1 calc R
C12 C 0.1855(6) 0.74345(17) -0.0644(6) 0.0635(11) Uani 1 1 d .
H12 H 0.1112 0.7699 -0.1546 0.076 Uiso 1 1 calc R
C13 C 0.1145(5) 0.69095(16) -0.0873(5) 0.0574(10) Uani 1 1 d .
H13 H -0.0078 0.6818 -0.1921 0.069 Uiso 1 1 calc R
C14 C 0.2239(5) 0.65197(14) 0.0446(4) 0.0439(8) Uani 1 1 d .
H14 H 0.1762 0.6161 0.0267 0.053 Uiso 1 1 calc R

loop_
_atom_site_aniso_label
_atom_site_aniso_U_11
_atom_site_aniso_U_22
_atom_site_aniso_U_33
_atom_site_aniso_U_23
_atom_site_aniso_U_13
_atom_site_aniso_U_12
Cl1 0.0594(6) 0.0509(6) 0.0659(6) 0.0058(4) 0.0263(5) 0.0138(4)
N1 0.0438(15) 0.0361(15) 0.0328(14) -0.0034(12) 0.0156(12) 0.0005(12)
N2 0.076(2) 0.0399(16) 0.0319(15) -0.0006(12) 0.0153(14) 0.0171(15)
N3 0.0417(15) 0.0352(14) 0.0327(14) 0.0010(12) 0.0146(12) 0.0044(12)
C2 0.0439(18) 0.0346(17) 0.0347(17) -0.0025(14) 0.0191(15) -0.0003(14)
C4 0.0381(17) 0.0346(17) 0.0439(19) 0.0015(14) 0.0203(15) 0.0003(14)
C5 0.054(2) 0.0414(19) 0.044(2) -0.0070(16) 0.0263(17) 0.0033(16)
C6 0.0463(19) 0.0438(19) 0.0356(17) -0.0049(15) 0.0195(15) -0.0018(16)
C7 0.0490(19) 0.0453(19) 0.0235(15) -0.0087(13) 0.0101(14) 0.0069(15)
Cl2 0.0632(6) 0.0619(7) 0.0727(7) -0.0139(5) 0.0258(5) -0.0192(5)
O1 0.0720(17) 0.0319(13) 0.0424(13) 0.0005(11) 0.0150(12) 0.0072(11)
O2 0.122(3) 0.0476(16) 0.0398(16) 0.0030(12) 0.0204(16) 0.0267(16)
C8 0.0476(19) 0.0382(19) 0.042(2) 0.0007(15) 0.0214(16) 0.0018(15)
C9 0.0396(17) 0.0368(17) 0.0386(17) 0.0045(14) 0.0223(15) 0.0063(14)
C10 0.0448(18) 0.0392(19) 0.0468(19) 0.0006(15) 0.0266(16) 0.0005(15)
C11 0.070(3) 0.040(2) 0.077(3) 0.0122(19) 0.047(2) 0.0062(19)
C12 0.063(3) 0.063(3) 0.066(3) 0.028(2) 0.035(2) 0.024(2)
C13 0.046(2) 0.067(3) 0.053(2) 0.008(2) 0.0208(18) 0.0089(19)
C14 0.0401(18) 0.0425(19) 0.048(2) 0.0023(16) 0.0219(16) 0.0017(15)

loop_
_atom_type_symbol
_atom_type_description
_atom_type_scat_dispersion_real
_atom_type_scat_dispersion_imag
_atom_type_scat_source
C C 0.0033 0.0016 'International Tables Vol C Tables 4.2.6.8 and 6.1.1.4'
H H 0.0000 0.0000 'International Tables Vol C Tables 4.2.6.8 and 6.1.1.4'
Cl Cl 0.1484 0.1585 'International Tables Vol C Tables 4.2.6.8 and 6.1.1.4'
N N 0.0061 0.0033 'International Tables Vol C Tables 4.2.6.8 and 6.1.1.4'
O O 0.0106 0.0060 'International Tables Vol C Tables 4.2.6.8 and 6.1.1.4'

loop_
_geom_angle_atom_site_label_1
_geom_angle_atom_site_label_2
_geom_angle_atom_site_label_3
_geom_angle
C6 N1 C2 117.0(3)
C2 N2 H2A 120.0
C2 N2 H2B 120.0
H2A N2 H2B 120.0
C4 N3 C2 115.3(2)
N2 C2 N3 117.5(3)
N2 C2 N1 117.4(3)
N3 C2 N1 125.1(3)
N3 C4 C5 124.5(3)
N3 C4 Cl1 115.3(2)
C5 C4 Cl1 120.3(2)
C4 C5 C6 116.6(3)
C4 C5 H5 121.7
C6 C5 H5 121.7
N1 C6 C5 121.5(3)
N1 C6 C7 117.0(3)
C5 C6 C7 121.5(3)
C6 C7 H7A 109.5
C6 C7 H7B 109.5
H7A C7 H7B 109.5
C6 C7 H7C 109.5
H7A C7 H7C 109.5
H7B C7 H7C 109.5
C8 O1 H1 109.5
O2 C8 O1 123.2(3)
O2 C8 C9 123.6(3)
O1 C8 C9 113.2(3)
C14 C9 C10 117.8(3)
C14 C9 C8 118.7(3)
C10 C9 C8 123.5(3)
C11 C10 C9 120.4(3)
C11 C10 Cl2 117.8(3)
C9 C10 Cl2 121.8(3)
C12 C11 C10 119.8(3)
C12 C11 H11 120.1
C10 C11 H11 120.1
C13 C12 C11 120.8(3)
C13 C12 H12 119.6
C11 C12 H12 119.6
C12 C13 C14 119.7(4)
C12 C13 H13 120.1
C14 C13 H13 120.1
C13 C14 C9 121.5(3)
C13 C14 H14 119.3
C9 C14 H14 119.3

loop_
_geom_bond_atom_site_label_1
_geom_bond_atom_site_label_2
_geom_bond_distance
Cl1 C4 1.719(3)
N1 C6 1.337(4)
N1 C2 1.357(4)
N2 C2 1.329(4)
N2 H2A 0.8600
N2 H2B 0.8600
N3 C4 1.320(4)
N3 C2 1.346(4)
C4 C5 1.372(4)
C5 C6 1.378(4)
C5 H5 0.9300
C6 C7 1.544(4)
C7 H7A 0.9600
C7 H7B 0.9600
C7 H7C 0.9600
Cl2 C10 1.721(3)
O1 C8 1.300(4)
O1 H1 0.8193
O2 C8 1.210(4)
C8 C9 1.482(4)
C9 C14 1.392(4)
C9 C10 1.397(4)
C10 C11 1.382(5)
C11 C12 1.375(5)
C11 H11 0.9300
C12 C13 1.366(5)
C12 H12 0.9300
C13 C14 1.367(5)
C13 H13 0.9300
C14 H14 0.9300

loop_
_cod_related_entry_id
_cod_related_entry_database
_cod_related_entry_code
1 ChemSpider 30661328
